data_4038792
loop_
_publ_author_name
'Wang, Jian'
'Li, Jiang-Hua'
'Guo, Yidong'
'Dong, Hongbo'
'Liu, Qiang'
'Yu, Xiao-Qi'

_publ_section_title
;
 TEMPO-Mediated C-H Amination of Benzoxazoles with N-Heterocycles.
;
_journal_issue 19
_journal_name_full 'The Journal of organic chemistry'
_journal_page_first 12797
_journal_page_last 12803
_journal_paper_doi 10.1021/acs.joc.0c01921
_journal_volume 85
_journal_year 2020
_chemical_formula_moiety 'C11 H9 N3 O'
_chemical_formula_sum 'C11 H9 N3 O'
_chemical_formula_weight 199.21
_space_group_crystal_system triclinic
_space_group_IT_number 2
_space_group_name_Hall '-P 1'
_space_group_name_H-M_alt 'P -1'
_atom_sites_solution_hydrogens geom
_atom_sites_solution_primary direct
_audit_creation_date 2019-11-06
_audit_creation_method
;
Olex2 1.2
(compiled 2018.05.29 svn.r3508 for OlexSys, GUI svn.r5506)
;
_cell_angle_alpha 86.895(7)
_cell_angle_beta 81.037(8)
_cell_angle_gamma 71.308(8)
_cell_formula_units_Z 2
_cell_length_a 7.0730(7)
_cell_length_b 8.1167(7)
_cell_length_c 8.7016(9)
_cell_measurement_reflns_used 2252
_cell_measurement_temperature 150.01(10)
_cell_measurement_theta_max 71.6970
_cell_measurement_theta_min 6.6900
_cell_volume 467.42(8)
_computing_cell_refinement 'CrysAlisPro 1.171.39.46e (Rigaku OD, 2018)'
_computing_data_collection 'CrysAlisPro 1.171.39.46e (Rigaku OD, 2018)'
_computing_data_reduction 'CrysAlisPro 1.171.39.46e (Rigaku OD, 2018)'
_computing_molecular_graphics 'Olex2 (Dolomanov et al., 2009)'
_computing_publication_material 'Olex2 (Dolomanov et al., 2009)'
_computing_structure_refinement 'ShelXL (Sheldrick, 2015)'
_computing_structure_solution 'ShelXT (Sheldrick, 2015)'
_diffrn_ambient_environment N~2~
_diffrn_ambient_temperature 150.01(10)
_diffrn_detector 'CCD plate'
_diffrn_detector_area_resol_mean 15.9595
_diffrn_detector_type EosS2
_diffrn_measured_fraction_theta_full 0.997
_diffrn_measured_fraction_theta_max 0.979
_diffrn_measurement_details
;
List of Runs (angles in degrees, time in seconds):

  # Type    Start    End  Width  t~exp~   \w     \q     \k     \f   Frames
--------------------------------------------------------------------------
  1  \w    -63.00  32.00   1.00    1.00    --  -36.04  77.00  60.00   95
  2  \w   -104.00  -9.00   1.00    1.00    --  -36.04 -77.00 -60.00   95
  3  \w    -35.00  65.00   1.00    1.00    --   36.04 -19.00 120.00  100
  4  \w      1.00  75.00   1.00    1.00    --   36.04 -99.00 120.00   74
  5  \w     23.00  89.00   1.00    1.00    --   36.04-125.00 -90.00   66
  6  \w    100.00 176.00   1.00    1.00    --  106.21 111.00   0.00   76
  7  \w     35.00 145.00   1.00    1.00    --  106.21 -15.00  90.00  110
  8  \w     37.00 109.00   1.00    1.00    --  106.21 -94.00  30.00   72
  9  \w     38.00 124.00   1.00    1.00    --  106.21 -45.00  90.00   86
 10  \w    100.00 176.00   1.00    1.00    --  106.21 111.00  30.00   76
 11  \w     39.00 133.00   1.00    1.00    --  106.21 -77.00 -30.00   94
 12  \w     39.00 133.00   1.00    1.00    --  106.21 -77.00-180.00   94
 13  \w     37.00 109.00   1.00    1.00    --  106.21 -94.00 120.00   72
 14  \w     89.00 175.00   1.00    1.00    --  106.21  45.00 -90.00   86
 15  \w     36.00 128.00   1.00    1.00    --  106.21 -30.00-120.00   92
 16  \w     37.00 119.00   1.00    1.00    --  106.21-128.00 -27.00   82
 17  \w     36.00 128.00   1.00    1.00    --  106.21 -30.00 -30.00   92
 18  \w   -104.00  -9.00   1.00    1.00    --  -36.04 -77.00 150.00   95
 19  \w   -103.00 -19.00   1.00    1.00    --  -36.04 -57.00-180.00   84
;
_diffrn_measurement_device 'four-circle diffractometer'
_diffrn_measurement_device_type 'New Gemini, Dual, Cu at home/near, EosS2'
_diffrn_measurement_method '\w scans'
_diffrn_orient_matrix_type 'CrysAlisPro convention (1999,Acta A55,543-557)'
_diffrn_orient_matrix_UB_11 0.0040264000
_diffrn_orient_matrix_UB_12 0.0035576000
_diffrn_orient_matrix_UB_13 0.1762747000
_diffrn_orient_matrix_UB_21 -0.1696766000
_diffrn_orient_matrix_UB_22 -0.0835200000
_diffrn_orient_matrix_UB_23 0.0309087000
_diffrn_orient_matrix_UB_31 0.1588139000
_diffrn_orient_matrix_UB_32 -0.1820997000
_diffrn_orient_matrix_UB_33 -0.0098407000
_diffrn_radiation_monochromator graphite
_diffrn_radiation_probe x-ray
_diffrn_radiation_type CuK\a
_diffrn_radiation_wavelength 1.54184
_diffrn_reflns_av_R_equivalents 0.0265
_diffrn_reflns_av_unetI/netI 0.0261
_diffrn_reflns_Laue_measured_fraction_full 0.997
_diffrn_reflns_Laue_measured_fraction_max 0.979
_diffrn_reflns_limit_h_max 8
_diffrn_reflns_limit_h_min -8
_diffrn_reflns_limit_k_max 8
_diffrn_reflns_limit_k_min -9
_diffrn_reflns_limit_l_max 10
_diffrn_reflns_limit_l_min -10
_diffrn_reflns_number 3582
_diffrn_reflns_point_group_measured_fraction_full 0.997
_diffrn_reflns_point_group_measured_fraction_max 0.979
_diffrn_reflns_theta_full 67.684
_diffrn_reflns_theta_max 71.498
_diffrn_reflns_theta_min 5.755
_diffrn_source 'fine-focus sealed X-ray tube'
_diffrn_source_type 'Enhance (Cu) X-ray Source'
_exptl_absorpt_coefficient_mu 0.778
_exptl_absorpt_correction_T_max 1.00000
_exptl_absorpt_correction_T_min 0.88026
_exptl_absorpt_correction_type multi-scan
_exptl_absorpt_process_details
;
CrysAlisPro 1.171.39.46e (Rigaku Oxford Diffraction, 2018)
Empirical absorption correction using spherical harmonics,
 implemented in SCALE3 ABSPACK scaling algorithm.
;
_exptl_crystal_colour 'clear light colourless'
_exptl_crystal_colour_lustre clear
_exptl_crystal_colour_modifier light
_exptl_crystal_colour_primary colourless
_exptl_crystal_density_diffrn 1.415
_exptl_crystal_description block
_exptl_crystal_F_000 208
_exptl_crystal_size_max 0.7
_exptl_crystal_size_mid 0.5
_exptl_crystal_size_min 0.5
_refine_diff_density_max 0.321
_refine_diff_density_min -0.448
_refine_diff_density_rms 0.097
_refine_ls_extinction_method none
_refine_ls_goodness_of_fit_ref 1.082
_refine_ls_hydrogen_treatment constr
_refine_ls_matrix_type full
_refine_ls_number_parameters 137
_refine_ls_number_reflns 1777
_refine_ls_number_restraints 0
_refine_ls_restrained_S_all 1.082
_refine_ls_R_factor_all 0.0607
_refine_ls_R_factor_gt 0.0594
_refine_ls_shift/su_max 0.000
_refine_ls_shift/su_mean 0.000
_refine_ls_structure_factor_coef Fsqd
_refine_ls_weighting_details 'w=1/[\s^2^(Fo^2^)+(0.1027P)^2^+0.1612P] where P=(Fo^2^+2Fc^2^)/3'
_refine_ls_weighting_scheme calc
_refine_ls_wR_factor_gt 0.1536
_refine_ls_wR_factor_ref 0.1553
_reflns_Friedel_coverage 0.000
_reflns_number_gt 1692
_reflns_number_total 1777
_reflns_threshold_expression 'I > 2\s(I)'
_cod_data_source_file jo0c01921_si_002.cif
_cod_data_source_block wj-wj-wj0143-150k
_cod_depositor_comments 'Adding full bibliography for 4038792.cif.'
_cod_database_code 4038792
_shelx_shelxl_version_number 2014/7
_shelx_space_group_comment
;
The symmetry employed for this shelxl refinement is uniquely defined
by the following loop, which should always be used as a source of
symmetry information in preference to the above space-group names.
They are only intended as comments.
;
_reflns_odcompleteness_completeness 99.94
_reflns_odcompleteness_iscentric 1
_reflns_odcompleteness_theta 66.97
_olex2_refinement_description
;
1. Fixed Uiso
 At 1.2 times of:
  All C(H) groups
 At 1.5 times of:
  All C(H,H,H) groups
2.a Aromatic/amide H refined with riding coordinates:
 C008(H008), C00A(H00D), C00C(H00E), C00D(H00F), C00E(H00G), C00F(H00H)
2.b Idealised Me refined as rotating group:
 C005(H00A,H00B,H00C)
;
_olex2_submission_special_instructions 'No special instructions were received'
_oxdiff_exptl_absorpt_empirical_details
;
Empirical correction (ABSPACK) includes:
- Absorption correction using spherical harmonics
- Frame scaling
- Detector area scaling
;
_oxdiff_exptl_absorpt_empirical_full_max 1.662
_oxdiff_exptl_absorpt_empirical_full_min 0.710

loop_
_space_group_symop_operation_xyz
'x, y, z'
'-x, -y, -z'

loop_
_atom_site_label
_atom_site_type_symbol
_atom_site_fract_x
_atom_site_fract_y
_atom_site_fract_z
_atom_site_U_iso_or_equiv
_atom_site_adp_type
_atom_site_occupancy
_atom_site_site_symmetry_order
_atom_site_calc_flag
_atom_site_refinement_flags_posn
_atom_site_refinement_flags_adp
_atom_site_refinement_flags_occupancy
_atom_site_disorder_assembly
_atom_site_disorder_group
O001 O 0.66168(16) 0.66383(14) 0.49717(12) 0.0214(3) Uani 1 1 d . . . . .
N002 N 0.99189(19) 0.55627(17) 0.28016(15) 0.0213(4) Uani 1 1 d . . . . .
N003 N 0.96594(19) 0.69266(17) 0.37659(15) 0.0206(4) Uani 1 1 d . . . . .
N004 N 0.75980(19) 0.87902(17) 0.57933(15) 0.0215(4) Uani 1 1 d . . . . .
C005 C 1.2418(3) 0.4122(2) 0.06060(19) 0.0278(4) Uani 1 1 d . . . . .
H00A H 1.1674 0.3308 0.0744 0.042 Uiso 1 1 calc GR . . . .
H00B H 1.3816 0.3518 0.0659 0.042 Uiso 1 1 calc GR . . . .
H00C H 1.2284 0.4680 -0.0390 0.042 Uiso 1 1 calc GR . . . .
C006 C 1.1606(2) 0.5462(2) 0.18609(18) 0.0219(4) Uani 1 1 d . . . . .
C007 C 0.5732(2) 0.8848(2) 0.66449(18) 0.0209(4) Uani 1 1 d . . . . .
C008 C 0.3380(2) 0.7180(2) 0.67565(19) 0.0251(4) Uani 1 1 d . . . . .
H008 H 0.3028 0.6271 0.6407 0.030 Uiso 1 1 calc R . . . .
C009 C 0.7986(2) 0.7501(2) 0.48685(17) 0.0202(4) Uani 1 1 d . . . . .
C00A C 0.4505(3) 0.9947(2) 0.78284(19) 0.0271(4) Uani 1 1 d . . . . .
H00D H 0.4869 1.0846 0.8185 0.033 Uiso 1 1 calc R . . . .
C00B C 0.5135(2) 0.7515(2) 0.61451(17) 0.0204(4) Uani 1 1 d . . . . .
C00C C 1.1163(2) 0.7661(2) 0.3417(2) 0.0261(4) Uani 1 1 d . . . . .
H00E H 1.1289 0.8601 0.3910 0.031 Uiso 1 1 calc R . . . .
C00D C 0.2171(3) 0.8294(2) 0.7933(2) 0.0301(4) Uani 1 1 d . . . . .
H00F H 0.0961 0.8133 0.8385 0.036 Uiso 1 1 calc R . . . .
C00E C 1.2434(3) 0.6740(2) 0.2206(2) 0.0283(4) Uani 1 1 d . . . . .
H00G H 1.3614 0.6917 0.1704 0.034 Uiso 1 1 calc R . . . .
C00F C 0.2717(3) 0.9647(2) 0.8455(2) 0.0306(4) Uani 1 1 d . . . . .
H00H H 0.1862 1.0367 0.9243 0.037 Uiso 1 1 calc R . . . .

loop_
_atom_site_aniso_label
_atom_site_aniso_U_11
_atom_site_aniso_U_22
_atom_site_aniso_U_33
_atom_site_aniso_U_23
_atom_site_aniso_U_13
_atom_site_aniso_U_12
O001 0.0231(6) 0.0207(6) 0.0209(6) -0.0041(4) 0.0004(4) -0.0087(5)
N002 0.0242(7) 0.0199(7) 0.0203(7) -0.0033(5) -0.0026(5) -0.0074(5)
N003 0.0232(7) 0.0198(7) 0.0195(7) -0.0033(5) -0.0011(5) -0.0082(5)
N004 0.0231(7) 0.0206(7) 0.0211(7) -0.0026(5) -0.0006(5) -0.0081(5)
C005 0.0280(8) 0.0300(9) 0.0235(8) -0.0045(7) -0.0001(6) -0.0076(7)
C006 0.0227(7) 0.0225(8) 0.0188(7) -0.0003(6) -0.0021(6) -0.0053(6)
C007 0.0242(8) 0.0184(8) 0.0209(8) -0.0001(6) -0.0047(6) -0.0070(6)
C008 0.0267(8) 0.0241(8) 0.0266(8) -0.0020(6) -0.0028(6) -0.0109(6)
C009 0.0218(7) 0.0193(8) 0.0197(7) 0.0014(6) -0.0034(6) -0.0069(6)
C00A 0.0332(9) 0.0221(8) 0.0268(9) -0.0056(6) -0.0020(7) -0.0101(7)
C00B 0.0237(8) 0.0188(7) 0.0179(7) -0.0016(6) -0.0029(6) -0.0055(6)
C00C 0.0266(8) 0.0240(8) 0.0305(9) -0.0021(6) -0.0016(6) -0.0128(7)
C00D 0.0257(8) 0.0323(10) 0.0308(9) -0.0011(7) 0.0029(7) -0.0104(7)
C00E 0.0255(8) 0.0296(9) 0.0310(9) -0.0021(7) 0.0033(6) -0.0135(7)
C00F 0.0320(9) 0.0264(9) 0.0281(9) -0.0070(7) 0.0040(7) -0.0047(7)

loop_
_atom_type_symbol
_atom_type_description
_atom_type_scat_dispersion_real
_atom_type_scat_dispersion_imag
_atom_type_scat_source
C C 0.0181 0.0091 'International Tables Vol C Tables 4.2.6.8 and 6.1.1.4'
H H 0.0000 0.0000 'International Tables Vol C Tables 4.2.6.8 and 6.1.1.4'
N N 0.0311 0.0180 'International Tables Vol C Tables 4.2.6.8 and 6.1.1.4'
O O 0.0492 0.0322 'International Tables Vol C Tables 4.2.6.8 and 6.1.1.4'

loop_
_geom_angle_atom_site_label_1
_geom_angle_atom_site_label_2
_geom_angle_atom_site_label_3
_geom_angle
_geom_angle_site_symmetry_1
_geom_angle_site_symmetry_3
_geom_angle_publ_flag
C009 O001 C00B 102.89(12) . . ?
C006 N002 N003 104.12(13) . . ?
C009 N003 N002 121.65(13) . . ?
C00C N003 N002 112.22(13) . . ?
C00C N003 C009 126.00(14) . . ?
C009 N004 C007 103.12(13) . . ?
H00A C005 H00B 109.5 . . ?
H00A C005 H00C 109.5 . . ?
H00B C005 H00C 109.5 . . ?
C006 C005 H00A 109.5 . . ?
C006 C005 H00B 109.5 . . ?
C006 C005 H00C 109.5 . . ?
N002 C006 C005 120.93(15) . . ?
N002 C006 C00E 111.53(14) . . ?
C00E C006 C005 127.54(15) . . ?
C00A C007 N004 131.46(15) . . ?
C00A C007 C00B 119.60(16) . . ?
C00B C007 N004 108.93(14) . . ?
C00B C008 H008 122.3 . . ?
C00B C008 C00D 115.32(15) . . ?
C00D C008 H008 122.3 . . ?
O001 C009 N003 116.56(14) . . ?
N004 C009 O001 117.61(14) . . ?
N004 C009 N003 125.82(15) . . ?
C007 C00A H00D 121.4 . . ?
C00F C00A C007 117.30(15) . . ?
C00F C00A H00D 121.4 . . ?
O001 C00B C007 107.44(14) . . ?
C008 C00B O001 128.30(14) . . ?
C008 C00B C007 124.26(15) . . ?
N003 C00C H00E 127.0 . . ?
C00E C00C N003 105.94(15) . . ?
C00E C00C H00E 127.0 . . ?
C008 C00D H00F 119.0 . . ?
C008 C00D C00F 121.91(16) . . ?
C00F C00D H00F 119.0 . . ?
C006 C00E H00G 126.9 . . ?
C00C C00E C006 106.19(15) . . ?
C00C C00E H00G 126.9 . . ?
C00A C00F C00D 121.61(15) . . ?
C00A C00F H00H 119.2 . . ?
C00D C00F H00H 119.2 . . ?

loop_
_geom_bond_atom_site_label_1
_geom_bond_atom_site_label_2
_geom_bond_distance
_geom_bond_site_symmetry_2
_geom_bond_publ_flag
O001 C009 1.3557(18) . ?
O001 C00B 1.3837(18) . ?
N002 N003 1.3732(18) . ?
N002 C006 1.319(2) . ?
N003 C009 1.371(2) . ?
N003 C00C 1.366(2) . ?
N004 C007 1.397(2) . ?
N004 C009 1.287(2) . ?
C005 H00A 0.9600 . ?
C005 H00B 0.9600 . ?
C005 H00C 0.9600 . ?
C005 C006 1.496(2) . ?
C006 C00E 1.410(2) . ?
C007 C00A 1.391(2) . ?
C007 C00B 1.393(2) . ?
C008 H008 0.9300 . ?
C008 C00B 1.376(2) . ?
C008 C00D 1.389(2) . ?
C00A H00D 0.9300 . ?
C00A C00F 1.387(2) . ?
C00C H00E 0.9300 . ?
C00C C00E 1.355(2) . ?
C00D H00F 0.9300 . ?
C00D C00F 1.394(3) . ?
C00E H00G 0.9300 . ?
C00F H00H 0.9300 . ?
